data_1558348
loop_
_publ_author_name
'Dick, Benjamin L.'
'Patel, Ashay'
'Cohen, Seth M.'

_publ_section_title
;
 Effect of Heterocycle Content on Metal Binding Isostere Coordination
;
_journal_name_full 'Chemical Science'
_journal_paper_doi 10.1039/D0SC02717K
_journal_year 2020
_chemical_formula_moiety 'C38 H32 B N7 O2 S Zn'
_chemical_formula_sum 'C38 H32 B N7 O2 S Zn'
_chemical_formula_weight 726.94
_space_group_crystal_system monoclinic
_space_group_IT_number 14
_space_group_name_Hall '-P 2ybc'
_space_group_name_H-M_alt 'P 1 21/c 1'
_atom_sites_solution_hydrogens geom
_atom_sites_solution_primary dual
_audit_creation_date 2020-01-23
_audit_creation_method
;
Olex2 1.2
(compiled 2018.05.29 svn.r3508 for OlexSys, GUI svn.r5506)
;
_audit_update_record
;
2020-04-28 deposited with the CCDC.	2020-06-17 downloaded from the CCDC.
;
_cell_angle_alpha 90
_cell_angle_beta 99.223(5)
_cell_angle_gamma 90
_cell_formula_units_Z 8
_cell_length_a 25.354(4)
_cell_length_b 12.7294(11)
_cell_length_c 21.364(3)
_cell_measurement_reflns_used 8082
_cell_measurement_temperature 100(2)
_cell_measurement_theta_max 25.30
_cell_measurement_theta_min 2.32
_cell_volume 6805.9(16)
_computing_cell_refinement 'SAINT v8.34A (Bruker, 2013)'
_computing_data_collection 'APEX2 v2013.6-2 (Bruker, 2013)'
_computing_data_reduction 'SAINT v8.34A (Bruker, 2013)'
_computing_molecular_graphics 'Olex2 (Dolomanov et al., 2009)'
_computing_publication_material 'Olex2 (Dolomanov et al., 2009)'
_computing_structure_refinement 'XL (Sheldrick, 2008)'
_computing_structure_solution 'ShelXT (Sheldrick, 2015)'
_diffrn_ambient_temperature 100.0
_diffrn_detector 'Bruker APEX-II CCD'
_diffrn_detector_area_resol_mean 8.0
_diffrn_detector_type 'CCD Area Detector'
_diffrn_measured_fraction_theta_full 1.000
_diffrn_measured_fraction_theta_max 0.998
_diffrn_measurement_device 'Kappa Four-Circle Diffractometer'
_diffrn_measurement_device_type 'Bruker X8 APEX'
_diffrn_measurement_method '\w and \f scans'
_diffrn_radiation_monochromator 'Double Bounce Multilayer Mirrors'
_diffrn_radiation_probe x-ray
_diffrn_radiation_type MoK\a
_diffrn_radiation_wavelength 0.71073
_diffrn_reflns_av_R_equivalents 0.0779
_diffrn_reflns_av_unetI/netI 0.0624
_diffrn_reflns_Laue_measured_fraction_full 1.000
_diffrn_reflns_Laue_measured_fraction_max 0.998
_diffrn_reflns_limit_h_max 31
_diffrn_reflns_limit_h_min -31
_diffrn_reflns_limit_k_max 15
_diffrn_reflns_limit_k_min -15
_diffrn_reflns_limit_l_max 26
_diffrn_reflns_limit_l_min -26
_diffrn_reflns_number 85431
_diffrn_reflns_point_group_measured_fraction_full 1.000
_diffrn_reflns_point_group_measured_fraction_max 0.998
_diffrn_reflns_theta_full 25.242
_diffrn_reflns_theta_max 26.368
_diffrn_reflns_theta_min 1.795
_diffrn_source 'sealed tube'
_diffrn_source_type 'Bruker TXS'
_diffrn_standards_number 0
_exptl_absorpt_coefficient_mu 0.830
_exptl_absorpt_correction_T_max 0.4912
_exptl_absorpt_correction_T_min 0.4511
_exptl_absorpt_correction_type multi-scan
_exptl_absorpt_process_details
'SADABS-2016/2 (Bruker,2016/2) was used for absorption correction. wR2(int) was 0.0615 before and 0.0576 after correction. The Ratio of minimum to maximum transmission is 0.9184. The \l/2 correction factor is Not present.'
_exptl_crystal_colour colourless
_exptl_crystal_colour_primary colourless
_exptl_crystal_density_diffrn 1.419
_exptl_crystal_description rod
_exptl_crystal_F_000 3008
_exptl_crystal_recrystallization_method 'Re-crystallisation from solvent: benzene/methanol/pentane'
_exptl_crystal_size_max 0.4
_exptl_crystal_size_mid 0.175
_exptl_crystal_size_min 0.1
_refine_diff_density_max 0.353
_refine_diff_density_min -0.472
_refine_diff_density_rms 0.071
_refine_ls_extinction_method none
_refine_ls_goodness_of_fit_ref 1.017
_refine_ls_hydrogen_treatment constr
_refine_ls_matrix_type full
_refine_ls_number_parameters 907
_refine_ls_number_reflns 13899
_refine_ls_number_restraints 0
_refine_ls_restrained_S_all 1.017
_refine_ls_R_factor_all 0.0778
_refine_ls_R_factor_gt 0.0404
_refine_ls_shift/su_max 0.001
_refine_ls_shift/su_mean 0.000
_refine_ls_structure_factor_coef Fsqd
_refine_ls_weighting_details 'w=1/[\s^2^(Fo^2^)+(0.0340P)^2^+2.0435P] where P=(Fo^2^+2Fc^2^)/3'
_refine_ls_weighting_scheme calc
_refine_ls_wR_factor_gt 0.0797
_refine_ls_wR_factor_ref 0.0914
_reflns_Friedel_coverage 0.000
_reflns_number_gt 9379
_reflns_number_total 13899
_reflns_threshold_expression 'I > 2\s(I)'
_cod_data_source_file d0sc02717k2.cif
_cod_data_source_block Tp_MePh_Zn_3
_cod_depositor_comments
;
The following automatic conversions were performed:

data item '_diffrn_radiation_probe' value 'X-ray' was changed to
'x-ray' in accordance with the
/home/data/users/saulius/crontab/automatic-downloads/rss-feeds/RSC/lib/dictionaries/cif_core.dic
dictionary named 'cif_core.dic' version 2.4.2 last updated on
2011-04-26.

Automatic conversion script
Id: cif_fix_values 7556 2019-12-06 15:28:31Z antanas 
;
_cod_original_cell_volume 6805.8(15)
_cod_database_code 1558348
_shelx_shelxl_version_number 2014/7
_shelx_space_group_comment
;
The symmetry employed for this shelxl refinement is uniquely defined
by the following loop, which should always be used as a source of
symmetry information in preference to the above space-group names.
They are only intended as comments.
;
_shelx_estimated_absorpt_t_max 0.922
_shelx_estimated_absorpt_t_min 0.733
_olex2_refinement_description
;
1. Fixed Uiso
 At 1.2 times of:
  All B(H) groups, All C(H) groups
 At 1.5 times of:
  All C(H,H,H) groups
2.a Ternary CH refined with riding coordinates:
 B1(H1), B2(H2)
2.b Aromatic/amide H refined with riding coordinates:
 C16(H16), C20(H20), C38(H38), C56(H56), C41(H41), C35(H35), C58(H58),
 C51(H51), C75(H75), C23(H23), C18(H18), C55(H55), C57(H57), C73(H73), C17(H17),
  C74(H74), C13(H13), C36(H36), C64(H64), C61(H61), C68(H68), C30(H30), C3(H3),
 C67(H67), C19(H19), C7(H7), C29(H29), C10(H10), C26(H26), C44(H44), C27(H27),
 C6(H6), C37(H37), C54(H54), C47(H47), C9(H9), C46(H46), C8(H8), C28(H28),
 C72(H72), C48(H48), C65(H65), C66(H66), C45(H45)
2.c Idealised Me refined as rotating group:
 C11(H11A,H11B,H11C), C1(H1A,H1B,H1C), C59(H59A,H59B,H59C), C21(H21A,H21B,
 H21C), C49(H49A,H49B,H49C), C39(H39A,H39B,H39C)
;
_olex2_submission_special_instructions 'No special instructions were received'

loop_
_space_group_symop_operation_xyz
'x, y, z'
'-x, y+1/2, -z+1/2'
'-x, -y, -z'
'x, -y-1/2, z-1/2'

loop_
_atom_site_label
_atom_site_type_symbol
_atom_site_fract_x
_atom_site_fract_y
_atom_site_fract_z
_atom_site_U_iso_or_equiv
_atom_site_adp_type
_atom_site_occupancy
_atom_site_site_symmetry_order
_atom_site_calc_flag
_atom_site_refinement_flags_posn
_atom_site_refinement_flags_adp
_atom_site_refinement_flags_occupancy
_atom_site_disorder_assembly
_atom_site_disorder_group
Zn1 Zn 0.63481(2) 0.74463(2) 0.18736(2) 0.01284(8) Uani 1 1 d . . . . .
Zn2 Zn 0.86334(2) 0.25283(2) 0.29409(2) 0.01258(8) Uani 1 1 d . . . . .
S2 S 1.00158(3) 0.15975(5) 0.32896(3) 0.01914(16) Uani 1 1 d . . . . .
S1 S 0.48978(3) 0.82223(5) 0.17339(3) 0.02062(16) Uani 1 1 d . . . . .
O4 O 0.92444(7) 0.43930(14) 0.43892(9) 0.0227(4) Uani 1 1 d . . . . .
O3 O 0.86936(7) 0.35158(13) 0.36467(8) 0.0192(4) Uani 1 1 d . . . . .
N4 N 0.63713(8) 0.73602(14) 0.32107(9) 0.0126(5) Uani 1 1 d . . . . .
N3 N 0.61391(8) 0.68319(14) 0.26768(9) 0.0128(5) Uani 1 1 d . . . . .
O1 O 0.62513(7) 0.67723(13) 0.10540(8) 0.0164(4) Uani 1 1 d . . . . .
N11 N 0.88374(8) 0.29539(15) 0.20915(9) 0.0135(5) Uani 1 1 d . . . . .
O2 O 0.56790(8) 0.60491(14) 0.02712(9) 0.0247(5) Uani 1 1 d . . . . .
N13 N 0.84783(8) 0.09684(15) 0.27263(9) 0.0128(5) Uani 1 1 d . . . . .
N5 N 0.65093(8) 0.89345(15) 0.21870(10) 0.0133(5) Uani 1 1 d . . . . .
N9 N 0.77003(8) 0.24937(15) 0.19323(9) 0.0134(4) Uani 1 1 d . . . . .
N12 N 0.82109(8) 0.08104(15) 0.21246(10) 0.0132(5) Uani 1 1 d . . . . .
N10 N 0.86098(8) 0.23368(15) 0.15946(9) 0.0138(5) Uani 1 1 d . . . . .
N14 N 0.94828(9) 0.22857(14) 0.34136(10) 0.0147(5) Uani 1 1 d . . . . .
N6 N 0.67907(8) 0.89728(15) 0.27929(10) 0.0131(5) Uani 1 1 d . . . . .
C71 C 1.01630(11) 0.30955(18) 0.41048(12) 0.0146(6) Uani 1 1 d . . . . .
N2 N 0.72795(8) 0.72475(15) 0.28887(9) 0.0125(5) Uani 1 1 d . . . . .
C16 C 0.48582(11) 0.54617(19) 0.23327(12) 0.0172(6) Uani 1 1 d . . . . .
H16 H 0.4676 0.5825 0.2622 0.021 Uiso 1 1 calc R . . . .
C24 C 0.64546(10) 0.99335(18) 0.19775(12) 0.0148(6) Uani 1 1 d . . . . .
C20 C 0.56684(11) 0.50520(18) 0.19377(12) 0.0168(6) Uani 1 1 d . . . . .
H20 H 0.6043 0.5134 0.1956 0.020 Uiso 1 1 calc R . . . .
N8 N 0.78005(8) 0.27873(15) 0.25592(9) 0.0133(5) Uani 1 1 d . . . . .
C33 C 0.47615(10) 0.68715(18) 0.08292(12) 0.0137(6) Uani 1 1 d . . . . .
C50 C 0.89061(10) 0.23814(19) 0.11234(12) 0.0157(6) Uani 1 1 d . . . . .
N1 N 0.71781(8) 0.70244(15) 0.22468(9) 0.0133(5) Uani 1 1 d . . . . .
C38 C 0.44974(11) 0.61732(19) 0.03725(12) 0.0188(6) Uani 1 1 d . . . . .
H38 H 0.4693 0.5747 0.0126 0.023 Uiso 1 1 calc R . . . .
C15 C 0.54049(11) 0.56032(18) 0.23608(12) 0.0146(6) Uani 1 1 d . . . . .
C56 C 1.02023(13) 0.5439(2) 0.32364(14) 0.0287(7) Uani 1 1 d . . . . .
H56 H 1.0406 0.5881 0.3542 0.034 Uiso 1 1 calc R . . . .
C41 C 0.70049(11) 0.34260(18) 0.21084(12) 0.0180(6) Uani 1 1 d . . . . .
H41 H 0.6672 0.3783 0.2054 0.022 Uiso 1 1 calc R . . . .
C62 C 0.85099(11) 0.00323(19) 0.30192(12) 0.0151(6) Uani 1 1 d . . . . .
C35 C 0.39078(11) 0.7441(2) 0.11087(13) 0.0240(6) Uani 1 1 d . . . . .
H35 H 0.3708 0.7864 0.1352 0.029 Uiso 1 1 calc R . . . .
C58 C 0.93535(11) 0.48651(19) 0.26845(13) 0.0197(6) Uani 1 1 d . . . . .
H58 H 0.8975 0.4926 0.2605 0.024 Uiso 1 1 calc R . . . .
N7 N 0.54450(9) 0.77529(15) 0.14867(10) 0.0153(5) Uani 1 1 d . . . . .
C51 C 0.93349(11) 0.30409(19) 0.13152(12) 0.0172(6) Uani 1 1 d . . . . .
H51 H 0.9612 0.3221 0.1083 0.021 Uiso 1 1 calc R . . . .
C76 C 1.04534(11) 0.23245(18) 0.38263(12) 0.0166(6) Uani 1 1 d . . . . .
C75 C 1.10097(12) 0.2232(2) 0.39890(13) 0.0232(7) Uani 1 1 d . . . . .
H75 H 1.1203 0.1707 0.3805 0.028 Uiso 1 1 calc R . . . .
C23 C 0.67068(11) 1.06099(19) 0.24515(12) 0.0185(6) Uani 1 1 d . . . . .
H23 H 0.6729 1.1353 0.2429 0.022 Uiso 1 1 calc R . . . .
C60 C 0.80698(11) -0.02188(18) 0.20471(12) 0.0160(6) Uani 1 1 d . . . . .
C52 C 0.92773(10) 0.33882(18) 0.19203(12) 0.0141(6) Uani 1 1 d . . . . .
C12 C 0.60896(11) 0.71851(18) 0.36891(12) 0.0137(6) Uani 1 1 d . . . . .
C18 C 0.48400(12) 0.4263(2) 0.14602(14) 0.0248(7) Uani 1 1 d . . . . .
H18 H 0.4646 0.3816 0.1149 0.030 Uiso 1 1 calc R . . . .
C14 C 0.57152(10) 0.63145(17) 0.28286(12) 0.0122(6) Uani 1 1 d . . . . .
C11 C 0.62560(11) 0.76152(19) 0.43401(12) 0.0205(6) Uani 1 1 d . . . . .
H11A H 0.6580 0.7254 0.4544 0.031 Uiso 1 1 calc GR . . . .
H11B H 0.5969 0.7506 0.4591 0.031 Uiso 1 1 calc GR . . . .
H11C H 0.6329 0.8369 0.4314 0.031 Uiso 1 1 calc GR . . . .
C2 C 0.77242(11) 0.67387(19) 0.31634(12) 0.0176(6) Uani 1 1 d . . . . .
C25 C 0.61637(11) 1.02107(18) 0.13427(12) 0.0162(6) Uani 1 1 d . . . . .
C55 C 1.04577(12) 0.4716(2) 0.29049(13) 0.0255(7) Uani 1 1 d . . . . .
H55 H 1.0837 0.4671 0.2978 0.031 Uiso 1 1 calc R . . . .
C53 C 0.96046(11) 0.41177(18) 0.23585(12) 0.0156(6) Uani 1 1 d . . . . .
C57 C 0.96525(12) 0.5522(2) 0.31246(13) 0.0259(7) Uani 1 1 d . . . . .
H57 H 0.9479 0.6026 0.3348 0.031 Uiso 1 1 calc R . . . .
C69 C 0.91507(11) 0.37142(19) 0.39754(12) 0.0167(6) Uani 1 1 d . . . . .
C31 C 0.57797(11) 0.65816(18) 0.07554(12) 0.0162(6) Uani 1 1 d . . . . .
C73 C 1.09853(11) 0.3703(2) 0.47080(13) 0.0216(7) Uani 1 1 d . . . . .
H73 H 1.1176 0.4168 0.5010 0.026 Uiso 1 1 calc R . . . .
C63 C 0.87813(11) -0.00927(19) 0.36799(12) 0.0171(6) Uani 1 1 d . . . . .
C40 C 0.72203(10) 0.28806(19) 0.16536(12) 0.0158(6) Uani 1 1 d . . . . .
C17 C 0.45755(12) 0.4794(2) 0.18851(13) 0.0232(7) Uani 1 1 d . . . . .
H17 H 0.4202 0.4701 0.1870 0.028 Uiso 1 1 calc R . . . .
C70 C 0.96059(10) 0.30315(18) 0.38377(11) 0.0133(6) Uani 1 1 d . . . . .
C74 C 1.12636(11) 0.2932(2) 0.44267(13) 0.0225(7) Uani 1 1 d . . . . .
H74 H 1.1641 0.2891 0.4542 0.027 Uiso 1 1 calc R . . . .
C13 C 0.56681(11) 0.65231(18) 0.34602(12) 0.0158(6) Uani 1 1 d . . . . .
H13 H 0.5402 0.6264 0.3686 0.019 Uiso 1 1 calc R . . . .
C1 C 0.79441(11) 0.6811(2) 0.38557(12) 0.0263(7) Uani 1 1 d . . . . .
H1A H 0.8045 0.7540 0.3964 0.039 Uiso 1 1 calc GR . . . .
H1B H 0.8259 0.6358 0.3952 0.039 Uiso 1 1 calc GR . . . .
H1C H 0.7672 0.6583 0.4104 0.039 Uiso 1 1 calc GR . . . .
C36 C 0.36589(11) 0.6758(2) 0.06488(13) 0.0238(7) Uani 1 1 d . . . . .
H36 H 0.3280 0.6720 0.0573 0.029 Uiso 1 1 calc R . . . .
C64 C 0.90285(11) -0.1045(2) 0.38770(13) 0.0236(7) Uani 1 1 d . . . . .
H64 H 0.9013 -0.1614 0.3587 0.028 Uiso 1 1 calc R . . . .
C61 C 0.82571(11) -0.07314(19) 0.26044(13) 0.0186(6) Uani 1 1 d . . . . .
H61 H 0.8222 -0.1458 0.2691 0.022 Uiso 1 1 calc R . . . .
C32 C 0.53221(11) 0.70719(18) 0.10234(12) 0.0151(6) Uani 1 1 d . . . . .
C5 C 0.76377(10) 0.59920(19) 0.14966(12) 0.0156(6) Uani 1 1 d . . . . .
C68 C 0.88002(11) 0.0716(2) 0.41250(12) 0.0201(6) Uani 1 1 d . . . . .
H68 H 0.8624 0.1362 0.4007 0.024 Uiso 1 1 calc R . . . .
C30 C 0.61602(11) 0.9556(2) 0.08197(13) 0.0205(6) Uani 1 1 d . . . . .
H30 H 0.6352 0.8912 0.0865 0.025 Uiso 1 1 calc R . . . .
C22 C 0.69142(11) 0.99840(18) 0.29548(12) 0.0164(6) Uani 1 1 d . . . . .
C3 C 0.79213(11) 0.6186(2) 0.26997(12) 0.0193(6) Uani 1 1 d . . . . .
H3 H 0.8232 0.5758 0.2753 0.023 Uiso 1 1 calc R . . . .
C43 C 0.73117(10) 0.37315(18) 0.33023(12) 0.0147(6) Uani 1 1 d . . . . .
C67 C 0.90708(12) 0.0589(2) 0.47337(13) 0.0263(7) Uani 1 1 d . . . . .
H67 H 0.9084 0.1151 0.5029 0.032 Uiso 1 1 calc R . . . .
C19 C 0.53862(12) 0.43836(19) 0.14896(13) 0.0211(6) Uani 1 1 d . . . . .
H19 H 0.5568 0.4010 0.1204 0.025 Uiso 1 1 calc R . . . .
C7 C 0.75290(11) 0.6167(2) 0.03582(13) 0.0198(6) Uani 1 1 d . . . . .
H7 H 0.7381 0.6529 -0.0018 0.024 Uiso 1 1 calc R . . . .
C42 C 0.73755(10) 0.33487(18) 0.26672(12) 0.0139(6) Uani 1 1 d . . . . .
C29 C 0.58793(12) 0.9839(2) 0.02339(13) 0.0247(7) Uani 1 1 d . . . . .
H29 H 0.5878 0.9384 -0.0119 0.030 Uiso 1 1 calc R . . . .
C10 C 0.79444(11) 0.50880(19) 0.14501(13) 0.0178(6) Uani 1 1 d . . . . .
H10 H 0.8081 0.4704 0.1822 0.021 Uiso 1 1 calc R . . . .
C59 C 0.77589(12) -0.0637(2) 0.14449(13) 0.0252(7) Uani 1 1 d . . . . .
H59A H 0.7415 -0.0273 0.1353 0.038 Uiso 1 1 calc GR . . . .
H59B H 0.7698 -0.1391 0.1491 0.038 Uiso 1 1 calc GR . . . .
H59C H 0.7961 -0.0522 0.1096 0.038 Uiso 1 1 calc GR . . . .
C26 C 0.58855(11) 1.1160(2) 0.12609(13) 0.0215(6) Uani 1 1 d . . . . .
H26 H 0.5887 1.1618 0.1612 0.026 Uiso 1 1 calc R . . . .
C34 C 0.44646(11) 0.74803(19) 0.11983(12) 0.0180(6) Uani 1 1 d . . . . .
C44 C 0.69753(11) 0.45829(19) 0.33594(13) 0.0202(6) Uani 1 1 d . . . . .
H44 H 0.6814 0.4949 0.2990 0.024 Uiso 1 1 calc R . . . .
C21 C 0.72334(12) 1.0275(2) 0.35799(13) 0.0224(7) Uani 1 1 d . . . . .
H21A H 0.7040 1.0064 0.3921 0.034 Uiso 1 1 calc GR . . . .
H21B H 0.7290 1.1037 0.3596 0.034 Uiso 1 1 calc GR . . . .
H21C H 0.7579 0.9916 0.3632 0.034 Uiso 1 1 calc GR . . . .
B1 B 0.69021(12) 0.7960(2) 0.31934(14) 0.0141(7) Uani 1 1 d . . . . .
H1 H 0.7071 0.8146 0.3635 0.017 Uiso 1 1 calc R . . . .
C27 C 0.56067(12) 1.1441(2) 0.06722(14) 0.0263(7) Uani 1 1 d . . . . .
H27 H 0.5420 1.2091 0.0623 0.032 Uiso 1 1 calc R . . . .
C6 C 0.74257(10) 0.65212(19) 0.09388(12) 0.0152(6) Uani 1 1 d . . . . .
H6 H 0.7210 0.7126 0.0959 0.018 Uiso 1 1 calc R . . . .
C37 C 0.39506(11) 0.6123(2) 0.02926(13) 0.0209(6) Uani 1 1 d . . . . .
H37 H 0.3766 0.5649 -0.0010 0.025 Uiso 1 1 calc R . . . .
C4 C 0.75728(10) 0.63772(18) 0.21337(12) 0.0149(6) Uani 1 1 d . . . . .
C54 C 1.01602(11) 0.4059(2) 0.24660(12) 0.0193(6) Uani 1 1 d . . . . .
H54 H 1.0336 0.3565 0.2237 0.023 Uiso 1 1 calc R . . . .
C47 C 0.74525(11) 0.3549(2) 0.44446(13) 0.0202(6) Uani 1 1 d . . . . .
H47 H 0.7619 0.3195 0.4816 0.024 Uiso 1 1 calc R . . . .
C9 C 0.80500(11) 0.4750(2) 0.08674(13) 0.0233(7) Uani 1 1 d . . . . .
H9 H 0.8264 0.4144 0.0842 0.028 Uiso 1 1 calc R . . . .
C49 C 0.87709(12) 0.1781(2) 0.05149(12) 0.0251(7) Uani 1 1 d . . . . .
H49A H 0.8606 0.1110 0.0597 0.038 Uiso 1 1 calc GR . . . .
H49B H 0.9098 0.1650 0.0337 0.038 Uiso 1 1 calc GR . . . .
H49C H 0.8521 0.2191 0.0213 0.038 Uiso 1 1 calc GR . . . .
C46 C 0.71129(12) 0.4389(2) 0.44956(14) 0.0254(7) Uani 1 1 d . . . . .
H46 H 0.7045 0.4611 0.4900 0.031 Uiso 1 1 calc R . . . .
C8 C 0.78448(11) 0.5292(2) 0.03199(13) 0.0228(7) Uani 1 1 d . . . . .
H8 H 0.7921 0.5063 -0.0080 0.027 Uiso 1 1 calc R . . . .
C39 C 0.69984(11) 0.2710(2) 0.09686(12) 0.0239(7) Uani 1 1 d . . . . .
H39A H 0.7233 0.3042 0.0704 0.036 Uiso 1 1 calc GR . . . .
H39B H 0.6641 0.3022 0.0874 0.036 Uiso 1 1 calc GR . . . .
H39C H 0.6975 0.1955 0.0879 0.036 Uiso 1 1 calc GR . . . .
C28 C 0.55992(12) 1.0781(2) 0.01549(14) 0.0259(7) Uani 1 1 d . . . . .
H28 H 0.5406 1.0969 -0.0248 0.031 Uiso 1 1 calc R . . . .
C72 C 1.04397(11) 0.37954(19) 0.45526(12) 0.0169(6) Uani 1 1 d . . . . .
H72 H 1.0253 0.4322 0.4744 0.020 Uiso 1 1 calc R . . . .
C48 C 0.75497(10) 0.32252(18) 0.38574(12) 0.0161(6) Uani 1 1 d . . . . .
H48 H 0.7783 0.2648 0.3830 0.019 Uiso 1 1 calc R . . . .
C65 C 0.92964(12) -0.1168(2) 0.44919(15) 0.0324(8) Uani 1 1 d . . . . .
H65 H 0.9462 -0.1820 0.4620 0.039 Uiso 1 1 calc R . . . .
B2 B 0.80846(12) 0.1747(2) 0.16567(14) 0.0150(7) Uani 1 1 d . . . . .
H2 H 0.7912 0.1483 0.1232 0.018 Uiso 1 1 calc R . . . .
C66 C 0.93231(12) -0.0350(2) 0.49182(14) 0.0311(8) Uani 1 1 d . . . . .
H66 H 0.9514 -0.0431 0.5336 0.037 Uiso 1 1 calc R . . . .
C45 C 0.68743(12) 0.4899(2) 0.39499(14) 0.0254(7) Uani 1 1 d . . . . .
H45 H 0.6639 0.5471 0.3981 0.030 Uiso 1 1 calc R . . . .

loop_
_atom_site_aniso_label
_atom_site_aniso_U_11
_atom_site_aniso_U_22
_atom_site_aniso_U_33
_atom_site_aniso_U_23
_atom_site_aniso_U_13
_atom_site_aniso_U_12
Zn1 0.01520(17) 0.01186(14) 0.01115(15) -0.00069(12) 0.00114(12) -0.00209(13)
Zn2 0.01299(17) 0.01250(14) 0.01200(15) -0.00165(12) 0.00125(12) -0.00129(13)
S2 0.0212(4) 0.0165(3) 0.0188(4) -0.0042(3) 0.0004(3) 0.0040(3)
S1 0.0226(4) 0.0178(3) 0.0215(4) -0.0031(3) 0.0034(3) 0.0041(3)
O4 0.0197(11) 0.0273(10) 0.0216(11) -0.0113(9) 0.0053(9) -0.0038(8)
O3 0.0123(11) 0.0252(10) 0.0205(10) -0.0104(8) 0.0045(8) -0.0020(8)
N4 0.0139(12) 0.0125(10) 0.0105(11) -0.0009(9) -0.0008(9) -0.0017(9)
N3 0.0146(13) 0.0110(10) 0.0120(11) -0.0012(9) -0.0003(9) -0.0007(9)
O1 0.0117(10) 0.0216(10) 0.0159(10) -0.0050(8) 0.0030(8) -0.0033(8)
N11 0.0132(13) 0.0125(10) 0.0143(12) -0.0002(9) 0.0007(10) -0.0012(9)
O2 0.0253(12) 0.0312(11) 0.0190(11) -0.0099(9) 0.0077(9) -0.0096(9)
N13 0.0130(12) 0.0133(10) 0.0116(11) 0.0006(9) -0.0001(9) -0.0011(9)
N5 0.0135(12) 0.0124(10) 0.0136(12) 0.0013(9) 0.0006(9) 0.0008(9)
N9 0.0111(12) 0.0152(10) 0.0133(11) 0.0006(9) 0.0000(9) -0.0005(9)
N12 0.0122(12) 0.0136(11) 0.0137(11) -0.0034(9) 0.0015(9) -0.0021(9)
N10 0.0137(12) 0.0159(11) 0.0114(11) 0.0006(9) 0.0003(9) -0.0013(9)
N14 0.0179(13) 0.0135(11) 0.0125(11) 0.0014(9) 0.0023(9) -0.0003(9)
N6 0.0129(12) 0.0121(10) 0.0132(11) -0.0025(9) -0.0006(9) -0.0023(9)
C71 0.0176(16) 0.0127(12) 0.0128(14) 0.0027(10) 0.0005(11) -0.0001(11)
N2 0.0128(12) 0.0144(11) 0.0100(11) 0.0004(8) 0.0006(9) -0.0007(9)
C16 0.0173(16) 0.0182(13) 0.0155(14) 0.0058(11) 0.0009(12) -0.0007(12)
C24 0.0139(15) 0.0128(13) 0.0198(15) -0.0001(11) 0.0088(12) -0.0008(11)
C20 0.0124(15) 0.0132(13) 0.0240(15) 0.0039(11) 0.0002(12) -0.0010(11)
N8 0.0148(12) 0.0134(10) 0.0115(11) -0.0006(8) 0.0014(9) -0.0012(9)
C33 0.0150(15) 0.0123(12) 0.0131(14) 0.0059(10) -0.0002(11) 0.0018(11)
C50 0.0147(14) 0.0190(13) 0.0129(13) 0.0043(11) 0.0010(11) 0.0053(11)
N1 0.0152(13) 0.0131(10) 0.0115(11) -0.0001(9) 0.0023(9) -0.0022(9)
C38 0.0227(17) 0.0171(13) 0.0158(15) 0.0050(11) 0.0003(12) -0.0010(12)
C15 0.0167(16) 0.0110(12) 0.0155(14) 0.0052(10) 0.0006(12) -0.0006(11)
C56 0.037(2) 0.0236(15) 0.0224(16) 0.0028(13) -0.0048(15) -0.0154(14)
C41 0.0154(16) 0.0163(13) 0.0220(15) 0.0042(11) 0.0023(12) 0.0038(11)
C62 0.0150(15) 0.0160(13) 0.0158(14) 0.0013(11) 0.0069(12) 0.0003(11)
C35 0.0179(16) 0.0272(15) 0.0273(16) 0.0032(13) 0.0046(12) 0.0090(13)
C58 0.0167(16) 0.0159(13) 0.0269(16) 0.0023(12) 0.0046(13) -0.0021(11)
N7 0.0211(13) 0.0130(11) 0.0119(11) 0.0003(9) 0.0026(10) -0.0002(9)
C51 0.0142(15) 0.0213(14) 0.0169(15) 0.0069(11) 0.0045(12) 0.0040(12)
C76 0.0212(16) 0.0153(13) 0.0123(13) 0.0012(10) -0.0004(11) -0.0006(11)
C75 0.0232(17) 0.0201(14) 0.0267(16) 0.0011(12) 0.0054(13) 0.0079(12)
C23 0.0209(16) 0.0119(13) 0.0238(16) -0.0008(11) 0.0071(13) -0.0026(11)
C60 0.0147(15) 0.0157(13) 0.0190(15) -0.0045(11) 0.0068(12) -0.0034(11)
C52 0.0128(15) 0.0127(12) 0.0163(14) 0.0048(10) 0.0008(11) 0.0038(11)
C12 0.0168(15) 0.0108(12) 0.0135(14) 0.0017(10) 0.0023(12) 0.0037(10)
C18 0.0274(19) 0.0177(14) 0.0265(17) 0.0020(12) -0.0046(14) -0.0119(13)
C14 0.0091(14) 0.0093(12) 0.0179(14) 0.0026(10) 0.0007(11) 0.0018(10)
C11 0.0253(17) 0.0213(14) 0.0161(14) -0.0020(12) 0.0066(12) -0.0001(12)
C2 0.0136(15) 0.0212(14) 0.0172(14) 0.0050(11) 0.0002(12) -0.0012(12)
C25 0.0176(16) 0.0129(13) 0.0184(15) 0.0031(11) 0.0039(12) -0.0042(11)
C55 0.0167(17) 0.0306(16) 0.0274(17) 0.0105(13) -0.0017(14) -0.0081(13)
C53 0.0166(15) 0.0130(13) 0.0165(14) 0.0070(11) 0.0010(12) -0.0001(11)
C57 0.034(2) 0.0186(14) 0.0252(17) -0.0012(12) 0.0044(14) -0.0062(13)
C69 0.0211(17) 0.0185(14) 0.0125(14) -0.0028(11) 0.0089(12) -0.0018(12)
C31 0.0217(17) 0.0121(13) 0.0157(14) 0.0001(11) 0.0058(12) -0.0034(11)
C73 0.0213(17) 0.0201(14) 0.0205(16) 0.0027(12) -0.0052(13) -0.0028(12)
C63 0.0166(16) 0.0193(13) 0.0161(14) 0.0054(11) 0.0048(12) -0.0037(11)
C40 0.0102(15) 0.0162(13) 0.0204(15) 0.0041(11) 0.0005(12) -0.0020(11)
C17 0.0153(16) 0.0272(15) 0.0251(16) 0.0098(13) -0.0025(13) -0.0084(12)
C70 0.0175(15) 0.0135(13) 0.0094(13) 0.0002(10) 0.0030(11) -0.0042(11)
C74 0.0167(16) 0.0232(14) 0.0264(17) 0.0028(12) -0.0005(13) 0.0029(12)
C13 0.0147(15) 0.0162(13) 0.0178(14) 0.0031(11) 0.0060(12) 0.0025(11)
C1 0.0201(17) 0.0400(17) 0.0166(15) 0.0026(13) -0.0039(13) 0.0071(14)
C36 0.0142(16) 0.0263(15) 0.0300(17) 0.0095(13) 0.0006(13) 0.0023(12)
C64 0.0249(18) 0.0217(14) 0.0256(17) 0.0061(12) 0.0088(14) 0.0016(13)
C61 0.0194(16) 0.0133(13) 0.0235(15) -0.0018(11) 0.0048(13) -0.0036(11)
C32 0.0216(16) 0.0124(12) 0.0114(14) 0.0031(10) 0.0030(12) -0.0022(11)
C5 0.0130(15) 0.0157(13) 0.0182(15) 0.0004(11) 0.0029(12) -0.0041(11)
C68 0.0223(17) 0.0207(14) 0.0185(15) 0.0041(12) 0.0070(13) -0.0002(12)
C30 0.0218(17) 0.0182(14) 0.0216(15) 0.0045(12) 0.0043(13) -0.0002(12)
C22 0.0177(16) 0.0138(13) 0.0183(14) -0.0042(11) 0.0051(12) -0.0028(11)
C3 0.0150(16) 0.0234(14) 0.0193(15) 0.0025(12) 0.0025(12) 0.0081(12)
C43 0.0095(14) 0.0127(13) 0.0222(15) 0.0013(11) 0.0040(12) -0.0034(10)
C67 0.0277(19) 0.0344(17) 0.0172(15) -0.0002(13) 0.0051(14) -0.0088(14)
C19 0.0288(18) 0.0117(13) 0.0222(16) -0.0029(11) 0.0027(13) 0.0006(12)
C7 0.0163(16) 0.0237(14) 0.0183(15) 0.0036(12) -0.0007(12) 0.0040(12)
C42 0.0133(15) 0.0092(12) 0.0196(14) 0.0041(10) 0.0041(12) -0.0002(10)
C29 0.0293(19) 0.0242(15) 0.0205(16) 0.0025(12) 0.0040(14) -0.0025(13)
C10 0.0152(16) 0.0167(13) 0.0218(15) 0.0022(11) 0.0038(12) 0.0003(11)
C59 0.0275(19) 0.0223(15) 0.0255(17) -0.0079(12) 0.0030(14) -0.0092(13)
C26 0.0248(17) 0.0181(14) 0.0233(16) 0.0030(12) 0.0091(13) 0.0004(12)
C34 0.0210(15) 0.0142(13) 0.0182(14) 0.0026(12) 0.0013(12) 0.0015(12)
C44 0.0223(17) 0.0139(13) 0.0245(16) 0.0030(11) 0.0042(13) 0.0028(12)
C21 0.0246(18) 0.0192(14) 0.0227(16) -0.0060(12) 0.0017(13) -0.0023(12)
B1 0.0157(18) 0.0162(14) 0.0098(15) 0.0003(12) 0.0001(13) -0.0022(13)
C27 0.0259(18) 0.0200(14) 0.0333(18) 0.0109(13) 0.0060(14) 0.0043(13)
C6 0.0119(15) 0.0141(13) 0.0205(15) 0.0002(11) 0.0054(12) 0.0003(11)
C37 0.0217(17) 0.0187(14) 0.0199(15) 0.0033(12) -0.0042(13) -0.0024(12)
C4 0.0138(15) 0.0114(12) 0.0202(15) 0.0011(11) 0.0053(12) -0.0016(11)
C54 0.0159(16) 0.0249(15) 0.0179(15) 0.0086(12) 0.0055(12) 0.0011(12)
C47 0.0147(16) 0.0252(15) 0.0197(15) 0.0044(12) 0.0000(12) 0.0004(12)
C9 0.0226(17) 0.0193(14) 0.0284(17) -0.0038(12) 0.0059(14) 0.0045(12)
C49 0.0259(18) 0.0357(17) 0.0146(15) -0.0005(12) 0.0060(13) -0.0019(13)
C46 0.0233(18) 0.0300(16) 0.0243(17) -0.0068(13) 0.0082(14) -0.0017(13)
C8 0.0191(17) 0.0299(16) 0.0199(15) -0.0069(12) 0.0050(13) 0.0021(13)
C39 0.0187(16) 0.0332(16) 0.0185(15) 0.0040(12) -0.0012(12) 0.0003(13)
C28 0.0262(18) 0.0281(16) 0.0221(16) 0.0130(13) -0.0006(14) -0.0039(13)
C72 0.0215(17) 0.0156(13) 0.0132(14) 0.0014(11) 0.0016(12) 0.0007(11)
C48 0.0121(15) 0.0135(13) 0.0234(15) 0.0015(11) 0.0047(12) -0.0012(11)
C65 0.0262(19) 0.0329(17) 0.038(2) 0.0216(15) 0.0065(15) 0.0030(14)
B2 0.0150(17) 0.0182(15) 0.0107(15) -0.0004(12) -0.0008(13) -0.0025(13)
C66 0.0264(19) 0.0452(19) 0.0207(16) 0.0120(15) 0.0004(14) -0.0067(15)
C45 0.0262(18) 0.0195(14) 0.0313(18) -0.0007(13) 0.0071(14) 0.0076(13)

loop_
_atom_type_symbol
_atom_type_description
_atom_type_scat_dispersion_real
_atom_type_scat_dispersion_imag
_atom_type_scat_source
C C 0.0033 0.0016 'International Tables Vol C Tables 4.2.6.8 and 6.1.1.4'
H H 0.0000 0.0000 'International Tables Vol C Tables 4.2.6.8 and 6.1.1.4'
B B 0.0013 0.0007 'International Tables Vol C Tables 4.2.6.8 and 6.1.1.4'
N N 0.0061 0.0033 'International Tables Vol C Tables 4.2.6.8 and 6.1.1.4'
O O 0.0106 0.0060 'International Tables Vol C Tables 4.2.6.8 and 6.1.1.4'
S S 0.1246 0.1234 'International Tables Vol C Tables 4.2.6.8 and 6.1.1.4'
Zn Zn 0.2839 1.4301 'International Tables Vol C Tables 4.2.6.8 and 6.1.1.4'

loop_
_geom_angle_atom_site_label_1
_geom_angle_atom_site_label_2
_geom_angle_atom_site_label_3
_geom_angle
_geom_angle_site_symmetry_1
_geom_angle_site_symmetry_3
_geom_angle_publ_flag
N3 Zn1 N1 87.92(8) . . ?
N3 Zn1 N7 89.41(8) . . ?
O1 Zn1 N3 125.64(7) . . ?
O1 Zn1 N5 134.75(8) . . ?
O1 Zn1 N1 101.30(7) . . ?
O1 Zn1 N7 77.21(7) . . ?
N5 Zn1 N3 98.44(8) . . ?
N5 Zn1 N1 88.74(8) . . ?
N5 Zn1 N7 95.44(8) . . ?
N1 Zn1 N7 175.33(7) . . ?
O3 Zn2 N11 121.16(8) . . ?
O3 Zn2 N13 141.38(8) . . ?
O3 Zn2 N14 77.91(7) . . ?
O3 Zn2 N8 98.28(7) . . ?
N11 Zn2 N13 97.16(8) . . ?
N11 Zn2 N14 94.29(8) . . ?
N11 Zn2 N8 89.75(8) . . ?
N13 Zn2 N14 95.88(8) . . ?
N13 Zn2 N8 85.59(8) . . ?
N8 Zn2 N14 175.49(8) . . ?
N14 S2 C76 93.65(12) . . ?
N7 S1 C34 93.83(12) . . ?
C69 O3 Zn2 120.21(16) . . ?
N3 N4 B1 118.6(2) . . ?
C12 N4 N3 109.8(2) . . ?
C12 N4 B1 131.5(2) . . ?
N4 N3 Zn1 112.21(14) . . ?
C14 N3 Zn1 136.01(17) . . ?
C14 N3 N4 107.0(2) . . ?
C31 O1 Zn1 120.48(16) . . ?
N10 N11 Zn2 113.68(15) . . ?
C52 N11 Zn2 133.65(17) . . ?
C52 N11 N10 106.8(2) . . ?
N12 N13 Zn2 113.48(14) . . ?
C62 N13 Zn2 139.15(17) . . ?
C62 N13 N12 106.92(19) . . ?
N6 N5 Zn1 112.98(14) . . ?
C24 N5 Zn1 140.06(17) . . ?
C24 N5 N6 106.82(19) . . ?
N8 N9 B2 120.65(19) . . ?
C40 N9 N8 109.9(2) . . ?
C40 N9 B2 129.2(2) . . ?
N13 N12 B2 120.74(19) . . ?
C60 N12 N13 109.68(19) . . ?
C60 N12 B2 129.5(2) . . ?
N11 N10 B2 118.1(2) . . ?
C50 N10 N11 109.7(2) . . ?
C50 N10 B2 132.1(2) . . ?
S2 N14 Zn2 138.01(11) . . ?
C70 N14 Zn2 108.35(16) . . ?
C70 N14 S2 112.33(18) . . ?
N5 N6 B1 120.78(19) . . ?
C22 N6 N5 109.72(19) . . ?
C22 N6 B1 129.4(2) . . ?
C76 C71 C70 109.8(2) . . ?
C72 C71 C76 119.2(2) . . ?
C72 C71 C70 130.9(2) . . ?
N1 N2 B1 120.8(2) . . ?
C2 N2 N1 110.0(2) . . ?
C2 N2 B1 129.2(2) . . ?
C15 C16 H16 119.7 . . ?
C15 C16 C17 120.7(3) . . ?
C17 C16 H16 119.7 . . ?
N5 C24 C23 109.2(2) . . ?
N5 C24 C25 122.6(2) . . ?
C23 C24 C25 128.2(2) . . ?
C15 C20 H20 119.8 . . ?
C19 C20 H20 119.8 . . ?
C19 C20 C15 120.4(3) . . ?
N9 N8 Zn2 110.04(15) . . ?
C42 N8 Zn2 141.03(17) . . ?
C42 N8 N9 106.5(2) . . ?
C38 C33 C32 130.6(2) . . ?
C34 C33 C38 119.9(2) . . ?
C34 C33 C32 109.5(2) . . ?
N10 C50 C51 108.0(2) . . ?
N10 C50 C49 123.2(2) . . ?
C51 C50 C49 128.7(2) . . ?
N2 N1 Zn1 108.97(15) . . ?
C4 N1 Zn1 141.35(17) . . ?
C4 N1 N2 106.1(2) . . ?
C33 C38 H38 120.8 . . ?
C37 C38 C33 118.4(3) . . ?
C37 C38 H38 120.8 . . ?
C16 C15 C20 119.0(2) . . ?
C16 C15 C14 121.8(2) . . ?
C20 C15 C14 119.2(2) . . ?
C55 C56 H56 119.9 . . ?
C57 C56 H56 119.9 . . ?
C57 C56 C55 120.3(3) . . ?
C40 C41 H41 126.9 . . ?
C40 C41 C42 106.2(2) . . ?
C42 C41 H41 126.9 . . ?
N13 C62 C63 121.7(2) . . ?
N13 C62 C61 109.5(2) . . ?
C61 C62 C63 128.8(2) . . ?
C36 C35 H35 121.4 . . ?
C36 C35 C34 117.1(3) . . ?
C34 C35 H35 121.4 . . ?
C53 C58 H58 119.8 . . ?
C57 C58 H58 119.8 . . ?
C57 C58 C53 120.4(3) . . ?
S1 N7 Zn1 139.70(11) . . ?
C32 N7 Zn1 104.85(17) . . ?
C32 N7 S1 111.41(18) . . ?
C50 C51 H51 127.1 . . ?
C50 C51 C52 105.8(2) . . ?
C52 C51 H51 127.1 . . ?
C71 C76 S2 109.16(19) . . ?
C75 C76 S2 129.2(2) . . ?
C75 C76 C71 121.7(2) . . ?
C76 C75 H75 121.4 . . ?
C74 C75 C76 117.2(3) . . ?
C74 C75 H75 121.4 . . ?
C24 C23 H23 126.8 . . ?
C22 C23 C24 106.4(2) . . ?
C22 C23 H23 126.8 . . ?
N12 C60 C61 107.7(2) . . ?
N12 C60 C59 122.7(2) . . ?
C61 C60 C59 129.6(2) . . ?
N11 C52 C51 109.6(2) . . ?
N11 C52 C53 119.5(2) . . ?
C51 C52 C53 130.9(2) . . ?
N4 C12 C11 122.6(2) . . ?
N4 C12 C13 107.7(2) . . ?
C13 C12 C11 129.7(2) . . ?
C17 C18 H18 120.0 . . ?
C19 C18 H18 120.0 . . ?
C19 C18 C17 120.0(3) . . ?
N3 C14 C15 119.8(2) . . ?
N3 C14 C13 109.6(2) . . ?
C13 C14 C15 130.5(2) . . ?
C12 C11 H11A 109.5 . . ?
C12 C11 H11B 109.5 . . ?
C12 C11 H11C 109.5 . . ?
H11A C11 H11B 109.5 . . ?
H11A C11 H11C 109.5 . . ?
H11B C11 H11C 109.5 . . ?
N2 C2 C1 123.5(2) . . ?
N2 C2 C3 107.9(2) . . ?
C3 C2 C1 128.5(2) . . ?
C30 C25 C24 122.1(2) . . ?
C30 C25 C26 118.6(2) . . ?
C26 C25 C24 119.3(2) . . ?
C56 C55 H55 120.0 . . ?
C56 C55 C54 120.0(3) . . ?
C54 C55 H55 120.0 . . ?
C58 C53 C52 119.5(2) . . ?
C58 C53 C54 119.1(2) . . ?
C54 C53 C52 121.4(2) . . ?
C56 C57 C58 119.9(3) . . ?
C56 C57 H57 120.1 . . ?
C58 C57 H57 120.1 . . ?
O4 C69 O3 125.8(2) . . ?
O4 C69 C70 118.5(2) . . ?
O3 C69 C70 115.6(2) . . ?
O1 C31 C32 116.4(2) . . ?
O2 C31 O1 125.0(3) . . ?
O2 C31 C32 118.6(2) . . ?
C74 C73 H73 119.5 . . ?
C72 C73 H73 119.5 . . ?
C72 C73 C74 120.9(3) . . ?
C64 C63 C62 119.9(2) . . ?
C68 C63 C62 122.1(2) . . ?
C68 C63 C64 118.0(2) . . ?
N9 C40 C41 107.6(2) . . ?
N9 C40 C39 123.1(2) . . ?
C41 C40 C39 129.3(2) . . ?
C16 C17 H17 120.1 . . ?
C18 C17 C16 119.9(3) . . ?
C18 C17 H17 120.1 . . ?
N14 C70 C71 115.1(2) . . ?
N14 C70 C69 116.4(2) . . ?
C71 C70 C69 128.5(2) . . ?
C75 C74 C73 122.2(3) . . ?
C75 C74 H74 118.9 . . ?
C73 C74 H74 118.9 . . ?
C12 C13 C14 106.0(2) . . ?
C12 C13 H13 127.0 . . ?
C14 C13 H13 127.0 . . ?
C2 C1 H1A 109.5 . . ?
C2 C1 H1B 109.5 . . ?
C2 C1 H1C 109.5 . . ?
H1A C1 H1B 109.5 . . ?
H1A C1 H1C 109.5 . . ?
H1B C1 H1C 109.5 . . ?
C35 C36 H36 119.1 . . ?
C35 C36 C37 121.8(3) . . ?
C37 C36 H36 119.1 . . ?
C63 C64 H64 119.7 . . ?
C65 C64 C63 120.7(3) . . ?
C65 C64 H64 119.7 . . ?
C62 C61 H61 126.9 . . ?
C60 C61 C62 106.2(2) . . ?
C60 C61 H61 126.9 . . ?
C33 C32 C31 127.0(2) . . ?
N7 C32 C33 116.0(2) . . ?
N7 C32 C31 117.0(2) . . ?
C10 C5 C4 118.8(2) . . ?
C6 C5 C10 118.5(2) . . ?
C6 C5 C4 122.6(2) . . ?
C63 C68 H68 119.6 . . ?
C67 C68 C63 120.9(3) . . ?
C67 C68 H68 119.6 . . ?
C25 C30 H30 119.8 . . ?
C29 C30 C25 120.4(2) . . ?
C29 C30 H30 119.8 . . ?
N6 C22 C23 107.9(2) . . ?
N6 C22 C21 122.2(2) . . ?
C23 C22 C21 129.9(2) . . ?
C2 C3 H3 126.8 . . ?
C2 C3 C4 106.4(2) . . ?
C4 C3 H3 126.8 . . ?
C44 C43 C42 119.7(2) . . ?
C44 C43 C48 118.0(2) . . ?
C48 C43 C42 122.1(2) . . ?
C68 C67 H67 119.8 . . ?
C68 C67 C66 120.5(3) . . ?
C66 C67 H67 119.8 . . ?
C20 C19 H19 120.0 . . ?
C18 C19 C20 120.0(3) . . ?
C18 C19 H19 120.0 . . ?
C6 C7 H7 119.6 . . ?
C8 C7 H7 119.6 . . ?
C8 C7 C6 120.7(2) . . ?
N8 C42 C41 109.8(2) . . ?
N8 C42 C43 122.9(2) . . ?
C41 C42 C43 127.2(2) . . ?
C30 C29 H29 119.6 . . ?
C30 C29 C28 120.9(3) . . ?
C28 C29 H29 119.6 . . ?
C5 C10 H10 119.7 . . ?
C9 C10 C5 120.6(2) . . ?
C9 C10 H10 119.7 . . ?
C60 C59 H59A 109.5 . . ?
C60 C59 H59B 109.5 . . ?
C60 C59 H59C 109.5 . . ?
H59A C59 H59B 109.5 . . ?
H59A C59 H59C 109.5 . . ?
H59B C59 H59C 109.5 . . ?
C25 C26 H26 119.6 . . ?
C27 C26 C25 120.7(3) . . ?
C27 C26 H26 119.6 . . ?
C33 C34 S1 109.3(2) . . ?
C35 C34 S1 129.1(2) . . ?
C35 C34 C33 121.6(2) . . ?
C43 C44 H44 119.7 . . ?
C45 C44 C43 120.6(3) . . ?
C45 C44 H44 119.7 . . ?
C22 C21 H21A 109.5 . . ?
C22 C21 H21B 109.5 . . ?
C22 C21 H21C 109.5 . . ?
H21A C21 H21B 109.5 . . ?
H21A C21 H21C 109.5 . . ?
H21B C21 H21C 109.5 . . ?
N4 B1 H1 109.7 . . ?
N6 B1 N4 109.9(2) . . ?
N6 B1 H1 109.7 . . ?
N2 B1 N4 108.7(2) . . ?
N2 B1 N6 109.2(2) . . ?
N2 B1 H1 109.7 . . ?
C26 C27 H27 119.8 . . ?
C28 C27 C26 120.4(3) . . ?
C28 C27 H27 119.8 . . ?
C5 C6 H6 119.8 . . ?
C7 C6 C5 120.3(2) . . ?
C7 C6 H6 119.8 . . ?
C38 C37 C36 121.1(3) . . ?
C38 C37 H37 119.4 . . ?
C36 C37 H37 119.4 . . ?
N1 C4 C5 124.2(2) . . ?
N1 C4 C3 109.6(2) . . ?
C3 C4 C5 126.1(2) . . ?
C55 C54 C53 120.3(3) . . ?
C55 C54 H54 119.8 . . ?
C53 C54 H54 119.8 . . ?
C46 C47 H47 119.8 . . ?
C48 C47 H47 119.8 . . ?
C48 C47 C46 120.3(3) . . ?
C10 C9 H9 119.8 . . ?
C10 C9 C8 120.3(2) . . ?
C8 C9 H9 119.8 . . ?
C50 C49 H49A 109.5 . . ?
C50 C49 H49B 109.5 . . ?
C50 C49 H49C 109.5 . . ?
H49A C49 H49B 109.5 . . ?
H49A C49 H49C 109.5 . . ?
H49B C49 H49C 109.5 . . ?
C47 C46 H46 120.4 . . ?
C45 C46 C47 119.2(3) . . ?
C45 C46 H46 120.4 . . ?
C7 C8 C9 119.6(3) . . ?
C7 C8 H8 120.2 . . ?
C9 C8 H8 120.2 . . ?
C40 C39 H39A 109.5 . . ?
C40 C39 H39B 109.5 . . ?
C40 C39 H39C 109.5 . . ?
H39A C39 H39B 109.5 . . ?
H39A C39 H39C 109.5 . . ?
H39B C39 H39C 109.5 . . ?
C29 C28 H28 120.5 . . ?
C27 C28 C29 119.0(3) . . ?
C27 C28 H28 120.5 . . ?
C71 C72 H72 120.6 . . ?
C73 C72 C71 118.8(2) . . ?
C73 C72 H72 120.6 . . ?
C43 C48 H48 119.4 . . ?
C47 C48 C43 121.2(2) . . ?
C47 C48 H48 119.4 . . ?
C64 C65 H65 119.8 . . ?
C66 C65 C64 120.3(3) . . ?
C66 C65 H65 119.8 . . ?
N9 B2 N12 107.7(2) . . ?
N9 B2 N10 109.7(2) . . ?
N9 B2 H2 110.0 . . ?
N12 B2 H2 110.0 . . ?
N10 B2 N12 109.5(2) . . ?
N10 B2 H2 110.0 . . ?
C67 C66 H66 120.2 . . ?
C65 C66 C67 119.6(3) . . ?
C65 C66 H66 120.2 . . ?
C44 C45 H45 119.7 . . ?
C46 C45 C44 120.7(3) . . ?
C46 C45 H45 119.7 . . ?

loop_
_geom_bond_atom_site_label_1
_geom_bond_atom_site_label_2
_geom_bond_distance
_geom_bond_site_symmetry_2
_geom_bond_publ_flag
Zn1 N3 2.032(2) . ?
Zn1 O1 1.9299(17) . ?
Zn1 N5 2.0289(19) . ?
Zn1 N1 2.194(2) . ?
Zn1 N7 2.339(2) . ?
Zn2 O3 1.9502(17) . ?
Zn2 N11 2.038(2) . ?
Zn2 N13 2.0615(19) . ?
Zn2 N14 2.249(2) . ?
Zn2 N8 2.164(2) . ?
S2 N14 1.667(2) . ?
S2 C76 1.731(3) . ?
S1 N7 1.672(2) . ?
S1 C34 1.734(3) . ?
O4 C69 1.232(3) . ?
O3 C69 1.280(3) . ?
N4 N3 1.373(3) . ?
N4 C12 1.356(3) . ?
N4 B1 1.552(4) . ?
N3 C14 1.344(3) . ?
O1 C31 1.285(3) . ?
N11 N10 1.371(3) . ?
N11 C52 1.347(3) . ?
O2 C31 1.229(3) . ?
N13 N12 1.369(3) . ?
N13 C62 1.342(3) . ?
N5 N6 1.375(3) . ?
N5 C24 1.348(3) . ?
N9 N8 1.374(3) . ?
N9 C40 1.359(3) . ?
N9 B2 1.544(4) . ?
N12 C60 1.361(3) . ?
N12 B2 1.555(3) . ?
N10 C50 1.350(3) . ?
N10 B2 1.553(4) . ?
N14 C70 1.315(3) . ?
N6 C22 1.356(3) . ?
N6 B1 1.548(3) . ?
C71 C76 1.414(3) . ?
C71 C70 1.438(4) . ?
C71 C72 1.409(3) . ?
N2 N1 1.384(3) . ?
N2 C2 1.350(3) . ?
N2 B1 1.537(4) . ?
C16 H16 0.9500 . ?
C16 C15 1.390(4) . ?
C16 C17 1.390(4) . ?
C24 C23 1.403(3) . ?
C24 C25 1.479(3) . ?
C20 H20 0.9500 . ?
C20 C15 1.396(4) . ?
C20 C19 1.390(3) . ?
N8 C42 1.343(3) . ?
C33 C38 1.408(3) . ?
C33 C32 1.438(4) . ?
C33 C34 1.407(4) . ?
C50 C51 1.383(4) . ?
C50 C49 1.500(3) . ?
N1 C4 1.348(3) . ?
C38 H38 0.9500 . ?
C38 C37 1.371(4) . ?
C15 C14 1.478(3) . ?
C56 H56 0.9500 . ?
C56 C55 1.384(4) . ?
C56 C57 1.380(4) . ?
C41 H41 0.9500 . ?
C41 C40 1.376(4) . ?
C41 C42 1.399(3) . ?
C62 C63 1.476(3) . ?
C62 C61 1.400(3) . ?
C35 H35 0.9500 . ?
C35 C36 1.386(4) . ?
C35 C34 1.395(4) . ?
C58 H58 0.9500 . ?
C58 C53 1.392(4) . ?
C58 C57 1.389(4) . ?
N7 C32 1.315(3) . ?
C51 H51 0.9500 . ?
C51 C52 1.396(3) . ?
C76 C75 1.403(4) . ?
C75 H75 0.9500 . ?
C75 C74 1.375(4) . ?
C23 H23 0.9500 . ?
C23 C22 1.373(4) . ?
C60 C61 1.374(4) . ?
C60 C59 1.495(3) . ?
C52 C53 1.476(3) . ?
C12 C11 1.491(3) . ?
C12 C13 1.387(3) . ?
C18 H18 0.9500 . ?
C18 C17 1.388(4) . ?
C18 C19 1.385(4) . ?
C14 C13 1.399(3) . ?
C11 H11A 0.9800 . ?
C11 H11B 0.9800 . ?
C11 H11C 0.9800 . ?
C2 C1 1.498(3) . ?
C2 C3 1.373(4) . ?
C25 C30 1.393(4) . ?
C25 C26 1.396(3) . ?
C55 H55 0.9500 . ?
C55 C54 1.386(4) . ?
C53 C54 1.393(4) . ?
C57 H57 0.9500 . ?
C69 C70 1.511(4) . ?
C31 C32 1.508(4) . ?
C73 H73 0.9500 . ?
C73 C74 1.399(4) . ?
C73 C72 1.375(4) . ?
C63 C64 1.399(4) . ?
C63 C68 1.397(4) . ?
C40 C39 1.497(3) . ?
C17 H17 0.9500 . ?
C74 H74 0.9500 . ?
C13 H13 0.9500 . ?
C1 H1A 0.9800 . ?
C1 H1B 0.9800 . ?
C1 H1C 0.9800 . ?
C36 H36 0.9500 . ?
C36 C37 1.400(4) . ?
C64 H64 0.9500 . ?
C64 C65 1.388(4) . ?
C61 H61 0.9500 . ?
C5 C10 1.401(3) . ?
C5 C6 1.399(3) . ?
C5 C4 1.480(3) . ?
C68 H68 0.9500 . ?
C68 C67 1.379(4) . ?
C30 H30 0.9500 . ?
C30 C29 1.385(4) . ?
C22 C21 1.493(3) . ?
C3 H3 0.9500 . ?
C3 C4 1.400(3) . ?
C43 C42 1.475(4) . ?
C43 C44 1.397(3) . ?
C43 C48 1.399(3) . ?
C67 H67 0.9500 . ?
C67 C66 1.383(4) . ?
C19 H19 0.9500 . ?
C7 H7 0.9500 . ?
C7 C6 1.384(4) . ?
C7 C8 1.382(4) . ?
C29 H29 0.9500 . ?
C29 C28 1.390(4) . ?
C10 H10 0.9500 . ?
C10 C9 1.383(4) . ?
C59 H59A 0.9800 . ?
C59 H59B 0.9800 . ?
C59 H59C 0.9800 . ?
C26 H26 0.9500 . ?
C26 C27 1.387(4) . ?
C44 H44 0.9500 . ?
C44 C45 1.387(4) . ?
C21 H21A 0.9800 . ?
C21 H21B 0.9800 . ?
C21 H21C 0.9800 . ?
B1 H1 1.0000 . ?
C27 H27 0.9500 . ?
C27 C28 1.386(4) . ?
C6 H6 0.9500 . ?
C37 H37 0.9500 . ?
C54 H54 0.9500 . ?
C47 H47 0.9500 . ?
C47 C46 1.388(4) . ?
C47 C48 1.380(4) . ?
C9 H9 0.9500 . ?
C9 C8 1.385(4) . ?
C49 H49A 0.9800 . ?
C49 H49B 0.9800 . ?
C49 H49C 0.9800 . ?
C46 H46 0.9500 . ?
C46 C45 1.386(4) . ?
C8 H8 0.9500 . ?
C39 H39A 0.9800 . ?
C39 H39B 0.9800 . ?
C39 H39C 0.9800 . ?
C28 H28 0.9500 . ?
C72 H72 0.9500 . ?
C48 H48 0.9500 . ?
C65 H65 0.9500 . ?
C65 C66 1.378(4) . ?
B2 H2 1.0000 . ?
C66 H66 0.9500 . ?
C45 H45 0.9500 . ?
